data_1506993
loop_
_publ_author_name
'Gudimalla, Nagaraju'
'Fr\"ohlich, Roland'
'Hoppe, Dieter'

_publ_section_title
;
 Stereoselective synthesis of Baylis-Hillman-type adducts via allenolates
 generated by acyl migration.
;
_journal_issue 22
_journal_name_full 'Organic letters'
_journal_page_first 4005
_journal_page_last 4008
_journal_paper_doi 10.1021/ol0483908
_journal_volume 6
_journal_year 2004
_chemical_formula_sum 'C25 H33 N O4'
_chemical_formula_weight 411.52
_chemical_name_systematic
; 
 ? 
;
_space_group_IT_number 14
_symmetry_cell_setting monoclinic
_symmetry_space_group_name_Hall '-P 2yn'
_symmetry_space_group_name_H-M 'P 1 21/n 1'
_atom_sites_solution_hydrogens geom
_atom_sites_solution_primary direct
_atom_sites_solution_secondary difmap
_audit_creation_method SHELXL-97
_cell_angle_alpha 90.00
_cell_angle_beta 100.24(1)
_cell_angle_gamma 90.00
_cell_formula_units_Z 4
_cell_length_a 8.880(1)
_cell_length_b 18.897(1)
_cell_length_c 14.191(1)
_cell_measurement_temperature 223(2)
_cell_volume 2343.4(3)
_computing_cell_refinement 'Collect (Nonius B.V., 1998)'
_computing_data_collection 'Collect (Nonius B.V., 1998)'
_computing_data_reduction 'DENZO-SMN (Otwinowski & Minor, 1997)'
_computing_molecular_graphics 'Diamond (Brandenburg, 1997)'
_computing_publication_material 'SHELXL-97 (Sheldrick, 1997)'
_computing_structure_refinement 'SHELXL-97 (Sheldrick, 1997)'
_computing_structure_solution 'SHELXS-97 (Sheldrick, 1990)'
_diffrn_ambient_temperature 223(2)
_diffrn_measured_fraction_theta_full 0.952
_diffrn_measured_fraction_theta_max 0.952
_diffrn_measurement_device_type 'Nonius KappaCCD'
_diffrn_measurement_method '\w and \f scans'
_diffrn_radiation_monochromator graphite
_diffrn_radiation_source 'fine-focus sealed tube'
_diffrn_radiation_type CuK\a
_diffrn_radiation_wavelength 1.54178
_diffrn_reflns_av_R_equivalents 0.040
_diffrn_reflns_av_sigmaI/netI 0.0309
_diffrn_reflns_limit_h_max 10
_diffrn_reflns_limit_h_min -10
_diffrn_reflns_limit_k_max 22
_diffrn_reflns_limit_k_min -22
_diffrn_reflns_limit_l_max 16
_diffrn_reflns_limit_l_min -16
_diffrn_reflns_number 12808
_diffrn_reflns_theta_full 65.05
_diffrn_reflns_theta_max 65.05
_diffrn_reflns_theta_min 4.68
_exptl_absorpt_coefficient_mu 0.624
_exptl_absorpt_correction_T_max 0.9402
_exptl_absorpt_correction_T_min 0.8348
_exptl_absorpt_correction_type empirical
_exptl_absorpt_process_details 'SORTAV (Blessing, 1995 & 1997)'
_exptl_crystal_colour colourless
_exptl_crystal_density_diffrn 1.166
_exptl_crystal_density_method 'not measured'
_exptl_crystal_description block
_exptl_crystal_F_000 888
_exptl_crystal_size_max 0.30
_exptl_crystal_size_mid 0.20
_exptl_crystal_size_min 0.10
_refine_diff_density_max 0.490
_refine_diff_density_min -0.251
_refine_diff_density_rms 0.040
_refine_ls_extinction_method none
_refine_ls_goodness_of_fit_ref 1.085
_refine_ls_hydrogen_treatment riding
_refine_ls_matrix_type full
_refine_ls_number_parameters 279
_refine_ls_number_reflns 3808
_refine_ls_number_restraints 0
_refine_ls_restrained_S_all 1.085
_refine_ls_R_factor_all 0.0755
_refine_ls_R_factor_gt 0.0535
_refine_ls_shift/su_max 0.000
_refine_ls_shift/su_mean 0.000
_refine_ls_structure_factor_coef Fsqd
_refine_ls_weighting_details 'calc w=1/[\s^2^(Fo^2^)+(0.0784P)^2^+0.6623P] where P=(Fo^2^+2Fc^2^)/3'
_refine_ls_weighting_scheme calc
_refine_ls_wR_factor_gt 0.1431
_refine_ls_wR_factor_ref 0.1581
_reflns_number_gt 2776
_reflns_number_total 3808
_reflns_threshold_expression >2sigma(I)
_cod_data_source_file ol0483908si20040813_045949.cif
_cod_data_source_block hop2521
_cod_original_sg_symbol_H-M P21/n
_cod_database_code 1506993

loop_
_symmetry_equiv_pos_as_xyz
'x, y, z'
'-x+1/2, y+1/2, -z+1/2'
'-x, -y, -z'
'x-1/2, -y-1/2, z-1/2'

loop_
_atom_site_label
_atom_site_type_symbol
_atom_site_fract_x
_atom_site_fract_y
_atom_site_fract_z
_atom_site_U_iso_or_equiv
_atom_site_adp_type
_atom_site_occupancy
_atom_site_symmetry_multiplicity
_atom_site_calc_flag
_atom_site_refinement_flags
N1 N 0.9419(2) -0.25117(11) 0.13702(17) 0.0668(6) Uani 1 1 d .
C101 C 0.9092(4) -0.32141(16) 0.0909(2) 0.0806(8) Uani 1 1 d .
H101 H 0.8010 -0.3180 0.0586 0.097 Uiso 1 1 calc R
C102 C 0.9931(5) -0.3353(2) 0.0125(3) 0.1095(12) Uani 1 1 d .
H10A H 0.9740 -0.2974 -0.0341 0.164 Uiso 1 1 calc R
H10B H 0.9589 -0.3798 -0.0180 0.164 Uiso 1 1 calc R
H10C H 1.1018 -0.3380 0.0379 0.164 Uiso 1 1 calc R
C103 C 0.9083(4) -0.37912(16) 0.1638(2) 0.0840(9) Uani 1 1 d .
H10D H 1.0091 -0.3829 0.2033 0.126 Uiso 1 1 calc R
H10E H 0.8817 -0.4237 0.1312 0.126 Uiso 1 1 calc R
H10F H 0.8337 -0.3680 0.2038 0.126 Uiso 1 1 calc R
C104 C 1.0998(3) -0.23421(16) 0.1829(2) 0.0707(8) Uani 1 1 d .
H104 H 1.1577 -0.2789 0.1822 0.085 Uiso 1 1 calc R
C105 C 1.1187(3) -0.21340(19) 0.2863(2) 0.0876(9) Uani 1 1 d .
H10G H 1.0854 -0.1648 0.2910 0.131 Uiso 1 1 calc R
H10H H 1.2255 -0.2175 0.3159 0.131 Uiso 1 1 calc R
H10I H 1.0574 -0.2443 0.3188 0.131 Uiso 1 1 calc R
C106 C 1.1764(3) -0.1825(2) 0.1266(2) 0.0937(11) Uani 1 1 d .
H10J H 1.1724 -0.2002 0.0620 0.141 Uiso 1 1 calc R
H10K H 1.2823 -0.1765 0.1572 0.141 Uiso 1 1 calc R
H10L H 1.1241 -0.1373 0.1242 0.141 Uiso 1 1 calc R
C2 C 0.8206(3) -0.20984(14) 0.14164(18) 0.0575(6) Uani 1 1 d .
O3 O 0.68732(19) -0.22731(10) 0.11761(14) 0.0715(5) Uani 1 1 d .
O4 O 0.86251(16) -0.14383(8) 0.17364(11) 0.0528(4) Uani 1 1 d .
C5 C 0.7404(2) -0.09757(13) 0.19209(16) 0.0524(6) Uani 1 1 d .
C51 C 0.6667(3) -0.12687(17) 0.27338(18) 0.0707(8) Uani 1 1 d .
H51A H 0.6052 -0.1680 0.2509 0.106 Uiso 1 1 calc R
H51B H 0.6021 -0.0909 0.2943 0.106 Uiso 1 1 calc R
H51C H 0.7460 -0.1404 0.3265 0.106 Uiso 1 1 calc R
C52 C 0.8203(3) -0.02769(14) 0.22214(18) 0.0622(7) Uani 1 1 d .
H52A H 0.8949 -0.0347 0.2802 0.093 Uiso 1 1 calc R
H52B H 0.7452 0.0070 0.2339 0.093 Uiso 1 1 calc R
H52C H 0.8716 -0.0109 0.1715 0.093 Uiso 1 1 calc R
C6 C 0.6209(2) -0.08576(13) 0.10157(16) 0.0503(6) Uani 1 1 d .
O7 O 0.49348(17) -0.06803(10) 0.11322(12) 0.0642(5) Uani 1 1 d .
C8 C 0.6579(2) -0.09164(13) 0.00337(16) 0.0502(6) Uani 1 1 d .
C81 C 0.5626(3) -0.12574(15) -0.06400(18) 0.0657(7) Uani 1 1 d .
H81 H 0.5889 -0.1258 -0.1253 0.079 Uiso 1 1 calc R
C82 C 0.4176(3) -0.16440(18) -0.0547(2) 0.0834(9) Uani 1 1 d .
H82A H 0.4212 -0.1782 0.0115 0.125 Uiso 1 1 calc R
H82B H 0.4077 -0.2063 -0.0949 0.125 Uiso 1 1 calc R
H82C H 0.3304 -0.1336 -0.0748 0.125 Uiso 1 1 calc R
C9 C 0.8001(2) -0.05310(13) -0.01751(16) 0.0500(6) Uani 1 1 d .
H9 H 0.8876 -0.0694 0.0309 0.060 Uiso 1 1 calc R
O10 O 0.78377(17) 0.02087(8) -0.00277(11) 0.0565(4) Uani 1 1 d .
H10 H 0.6964 0.0336 -0.0280 0.085 Uiso 1 1 calc R
C11 C 0.8375(2) -0.07120(13) -0.11452(15) 0.0486(6) Uani 1 1 d .
C12 C 0.7887(2) -0.03116(13) -0.19368(16) 0.0534(6) Uani 1 1 d .
H12 H 0.7301 0.0096 -0.1884 0.064 Uiso 1 1 calc R
C13 C 0.8246(2) -0.04975(13) -0.28466(16) 0.0527(6) Uani 1 1 d .
C14 C 0.7779(3) -0.00800(17) -0.36642(18) 0.0729(8) Uani 1 1 d .
H14 H 0.7179 0.0326 -0.3627 0.088 Uiso 1 1 calc R
C15 C 0.8193(4) -0.0262(2) -0.4512(2) 0.0868(9) Uani 1 1 d .
H15 H 0.7888 0.0026 -0.5053 0.104 Uiso 1 1 calc R
C16 C 0.9062(3) -0.08687(19) -0.4593(2) 0.0809(9) Uani 1 1 d .
H16 H 0.9330 -0.0987 -0.5185 0.097 Uiso 1 1 calc R
C17 C 0.9517(3) -0.12835(16) -0.38232(19) 0.0672(7) Uani 1 1 d .
H17 H 1.0095 -0.1693 -0.3882 0.081 Uiso 1 1 calc R
C18 C 0.9127(2) -0.11060(13) -0.29172(16) 0.0537(6) Uani 1 1 d .
C19 C 0.9622(3) -0.15151(14) -0.20895(18) 0.0608(6) Uani 1 1 d .
H19 H 1.0212 -0.1924 -0.2128 0.073 Uiso 1 1 calc R
C20 C 0.9253(3) -0.13230(14) -0.12351(17) 0.0585(6) Uani 1 1 d .
H20 H 0.9590 -0.1604 -0.0692 0.070 Uiso 1 1 calc R

loop_
_atom_site_aniso_label
_atom_site_aniso_U_11
_atom_site_aniso_U_22
_atom_site_aniso_U_33
_atom_site_aniso_U_23
_atom_site_aniso_U_13
_atom_site_aniso_U_12
N1 0.0572(12) 0.0529(14) 0.0940(16) -0.0022(11) 0.0237(11) 0.0002(10)
C101 0.093(2) 0.0537(19) 0.102(2) -0.0061(15) 0.0349(17) 0.0015(15)
C102 0.141(3) 0.099(3) 0.087(2) -0.0101(19) 0.015(2) 0.000(2)
C103 0.101(2) 0.0564(19) 0.090(2) 0.0069(15) 0.0029(17) -0.0035(16)
C104 0.0590(15) 0.0675(19) 0.089(2) 0.0095(14) 0.0217(14) 0.0110(13)
C105 0.0790(19) 0.092(2) 0.089(2) 0.0256(18) 0.0069(16) 0.0086(17)
C106 0.0615(17) 0.123(3) 0.098(2) 0.018(2) 0.0183(16) -0.0228(17)
C2 0.0535(14) 0.0523(16) 0.0698(15) 0.0040(12) 0.0192(11) -0.0057(12)
O3 0.0555(10) 0.0618(12) 0.0988(14) -0.0030(10) 0.0187(9) -0.0150(8)
O4 0.0437(8) 0.0473(10) 0.0682(10) 0.0017(7) 0.0121(7) -0.0038(7)
C5 0.0459(12) 0.0590(16) 0.0542(13) -0.0018(11) 0.0140(10) 0.0007(10)
C51 0.0666(16) 0.089(2) 0.0585(15) 0.0069(14) 0.0178(12) -0.0014(14)
C52 0.0607(14) 0.0627(18) 0.0626(15) -0.0126(12) 0.0092(11) -0.0031(12)
C6 0.0438(12) 0.0515(15) 0.0578(13) -0.0007(10) 0.0148(10) -0.0035(10)
O7 0.0477(9) 0.0818(13) 0.0658(10) 0.0003(9) 0.0176(8) 0.0090(8)
C8 0.0439(11) 0.0550(15) 0.0531(13) -0.0022(11) 0.0125(10) -0.0044(10)
C81 0.0574(14) 0.081(2) 0.0624(15) -0.0142(13) 0.0205(12) -0.0190(13)
C82 0.0672(17) 0.102(2) 0.0862(19) -0.0315(17) 0.0291(15) -0.0366(16)
C9 0.0427(11) 0.0540(15) 0.0537(13) 0.0026(10) 0.0096(9) -0.0031(10)
O10 0.0513(9) 0.0535(11) 0.0644(10) -0.0042(8) 0.0094(7) -0.0040(7)
C11 0.0387(11) 0.0539(15) 0.0537(13) 0.0037(10) 0.0095(9) -0.0056(10)
C12 0.0418(12) 0.0578(16) 0.0616(14) 0.0039(11) 0.0125(10) 0.0027(10)
C13 0.0438(12) 0.0582(16) 0.0560(14) 0.0057(11) 0.0088(10) -0.0039(10)
C14 0.0748(17) 0.083(2) 0.0607(16) 0.0127(14) 0.0115(13) 0.0083(15)
C15 0.094(2) 0.108(3) 0.0590(18) 0.0162(16) 0.0140(15) 0.0023(19)
C16 0.0778(19) 0.111(3) 0.0568(16) -0.0029(16) 0.0192(14) -0.0036(18)
C17 0.0558(14) 0.080(2) 0.0674(17) -0.0107(14) 0.0161(12) -0.0034(13)
C18 0.0422(12) 0.0618(17) 0.0576(14) 0.0017(11) 0.0101(10) -0.0060(11)
C19 0.0576(14) 0.0556(17) 0.0697(16) 0.0000(12) 0.0127(12) 0.0077(12)
C20 0.0600(14) 0.0567(16) 0.0587(14) 0.0087(11) 0.0102(11) 0.0070(11)

loop_
_atom_type_symbol
_atom_type_description
_atom_type_scat_dispersion_real
_atom_type_scat_dispersion_imag
_atom_type_scat_source
C C 0.0181 0.0091 'International Tables Vol C Tables 4.2.6.8 and 6.1.1.4'
H H 0.0000 0.0000 'International Tables Vol C Tables 4.2.6.8 and 6.1.1.4'
N N 0.0311 0.0180 'International Tables Vol C Tables 4.2.6.8 and 6.1.1.4'
O O 0.0492 0.0322 'International Tables Vol C Tables 4.2.6.8 and 6.1.1.4'

loop_
_geom_angle_atom_site_label_1
_geom_angle_atom_site_label_2
_geom_angle_atom_site_label_3
_geom_angle
C2 N1 C104 124.2(2)
C2 N1 C101 116.5(2)
C104 N1 C101 119.0(2)
C102 C101 N1 114.1(3)
C102 C101 C103 117.1(3)
N1 C101 C103 111.7(3)
N1 C104 C106 113.2(2)
N1 C104 C105 114.9(2)
C106 C104 C105 111.6(3)
O3 C2 N1 125.3(2)
O3 C2 O4 122.5(2)
N1 C2 O4 112.2(2)
C2 O4 C5 116.42(17)
O4 C5 C52 104.30(17)
O4 C5 C51 110.6(2)
C52 C5 C51 110.1(2)
O4 C5 C6 111.42(18)
C52 C5 C6 109.1(2)
C51 C5 C6 111.10(18)
O7 C6 C8 120.7(2)
O7 C6 C5 116.63(19)
C8 C6 C5 122.57(18)
C81 C8 C6 119.5(2)
C81 C8 C9 122.3(2)
C6 C8 C9 118.12(19)
C8 C81 C82 128.2(2)
O10 C9 C11 113.60(18)
O10 C9 C8 109.20(18)
C11 C9 C8 113.00(18)
C12 C11 C20 118.7(2)
C12 C11 C9 122.5(2)
C20 C11 C9 118.8(2)
C11 C12 C13 121.4(2)
C14 C13 C18 119.2(2)
C14 C13 C12 121.9(2)
C18 C13 C12 118.9(2)
C15 C14 C13 120.1(3)
C14 C15 C16 121.2(3)
C17 C16 C15 120.1(3)
C16 C17 C18 120.5(3)
C13 C18 C19 119.0(2)
C13 C18 C17 118.9(2)
C19 C18 C17 122.1(2)
C20 C19 C18 120.5(2)
C19 C20 C11 121.5(2)

loop_
_geom_bond_atom_site_label_1
_geom_bond_atom_site_label_2
_geom_bond_distance
N1 C2 1.341(3)
N1 C104 1.473(3)
N1 C101 1.485(4)
C101 C102 1.468(5)
C101 C103 1.504(4)
C104 C106 1.500(4)
C104 C105 1.500(4)
C2 O3 1.218(3)
C2 O4 1.357(3)
O4 C5 1.452(3)
C5 C52 1.523(3)
C5 C51 1.528(3)
C5 C6 1.530(3)
C6 O7 1.219(3)
C6 C8 1.492(3)
C8 C81 1.325(3)
C8 C9 1.532(3)
C81 C82 1.507(3)
C9 O10 1.425(3)
C9 C11 1.512(3)
C11 C12 1.360(3)
C11 C20 1.411(3)
C12 C13 1.428(3)
C13 C14 1.403(3)
C13 C18 1.404(3)
C14 C15 1.363(4)
C15 C16 1.399(5)
C16 C17 1.347(4)
C17 C18 1.430(3)
C18 C19 1.410(3)
C19 C20 1.360(3)

loop_
_geom_torsion_atom_site_label_1
_geom_torsion_atom_site_label_2
_geom_torsion_atom_site_label_3
_geom_torsion_atom_site_label_4
_geom_torsion
C2 N1 C101 C102 125.9(3)
C104 N1 C101 C102 -60.3(4)
C2 N1 C101 C103 -98.4(3)
C104 N1 C101 C103 75.4(3)
C2 N1 C104 C106 -80.1(3)
C101 N1 C104 C106 106.5(3)
C2 N1 C104 C105 49.6(4)
C101 N1 C104 C105 -123.7(3)
C104 N1 C2 O3 -167.9(2)
C101 N1 C2 O3 5.6(4)
C104 N1 C2 O4 14.3(3)
C101 N1 C2 O4 -172.2(2)
O3 C2 O4 C5 9.2(3)
N1 C2 O4 C5 -172.9(2)
C2 O4 C5 C52 -177.54(19)
C2 O4 C5 C51 64.1(3)
C2 O4 C5 C6 -60.0(2)
O4 C5 C6 O7 157.1(2)
C52 C5 C6 O7 -88.2(3)
C51 C5 C6 O7 33.3(3)
O4 C5 C6 C8 -26.0(3)
C52 C5 C6 C8 88.6(3)
C51 C5 C6 C8 -149.8(2)
O7 C6 C8 C81 -47.2(4)
C5 C6 C8 C81 136.0(3)
O7 C6 C8 C9 128.5(2)
C5 C6 C8 C9 -48.3(3)
C6 C8 C81 C82 -3.0(5)
C9 C8 C81 C82 -178.6(3)
C81 C8 C9 O10 115.1(3)
C6 C8 C9 O10 -60.5(3)
C81 C8 C9 C11 -12.4(3)
C6 C8 C9 C11 172.0(2)
O10 C9 C11 C12 -30.6(3)
C8 C9 C11 C12 94.6(3)
O10 C9 C11 C20 150.0(2)
C8 C9 C11 C20 -84.9(3)
C20 C11 C12 C13 -0.1(3)
C9 C11 C12 C13 -179.49(19)
C11 C12 C13 C14 -178.5(2)
C11 C12 C13 C18 -0.2(3)
C18 C13 C14 C15 -0.7(4)
C12 C13 C14 C15 177.6(3)
C13 C14 C15 C16 1.1(5)
C14 C15 C16 C17 -0.5(5)
C15 C16 C17 C18 -0.5(4)
C14 C13 C18 C19 178.6(2)
C12 C13 C18 C19 0.3(3)
C14 C13 C18 C17 -0.2(3)
C12 C13 C18 C17 -178.6(2)
C16 C17 C18 C13 0.8(4)
C16 C17 C18 C19 -178.0(3)
C13 C18 C19 C20 0.0(4)
C17 C18 C19 C20 178.8(2)
C18 C19 C20 C11 -0.3(4)
C12 C11 C20 C19 0.3(3)
C9 C11 C20 C19 179.8(2)
